data_1544948
loop_
_publ_author_name
'Yin, Jianhao'
'Ye, Qingyu'
'Hao, Wei'
'Du, Shuaijing'
'Gu, Yucheng'
'Zhang, Wen-Xiong'
'Xi, Zhenfeng'

_publ_section_title
;
 Formation of Cyclopenta[c]pyridine Derivatives from 2,5-Disubstituted
 Pyrroles and 1,4-Dibromo-1,3-butadienes via Pyrrole-Ring One-Carbon
 Expansion.
;
_journal_issue 1
_journal_name_full 'Organic letters'
_journal_page_first 138
_journal_page_last 141
_journal_paper_doi 10.1021/acs.orglett.6b03431
_journal_volume 19
_journal_year 2017
_chemical_formula_moiety 'C28 H29 N'
_chemical_formula_sum 'C28 H29 N'
_chemical_formula_weight 379.52
_chemical_name_systematic
;
 ? 
;
_space_group_crystal_system monoclinic
_space_group_IT_number 14
_space_group_name_Hall '-P 2yn'
_space_group_name_H-M_alt 'P 1 21/n 1'
_symmetry_space_group_name_Hall '-P 2yn'
_symmetry_space_group_name_H-M 'P 1 21/n 1'
_atom_sites_solution_hydrogens geom
_atom_sites_solution_primary direct
_atom_sites_solution_secondary difmap
_audit_creation_date 2016-10-22
_audit_creation_method
;
Olex2 1.2
(compiled 2016.02.19 svn.r3266 for OlexSys, GUI svn.r5155)
;
_cell_angle_alpha 90.00
_cell_angle_beta 102.139(7)
_cell_angle_gamma 90.00
_cell_formula_units_Z 8
_cell_length_a 15.7589(12)
_cell_length_b 10.4662(8)
_cell_length_c 26.8462(16)
_cell_measurement_reflns_used 5229
_cell_measurement_temperature 180.00(10)
_cell_measurement_theta_max 27.2880
_cell_measurement_theta_min 3.4940
_cell_volume 4328.9(5)
_computing_cell_refinement
;
CrysAlisPro, Agilent Technologies,
Version 1.171.36.32 (release 02-08-2013 CrysAlis171 .NET)
(compiled Aug  2 2013,16:46:58)
;
_computing_data_collection
;
CrysAlisPro, Agilent Technologies,
Version 1.171.36.32 (release 02-08-2013 CrysAlis171 .NET)
(compiled Aug  2 2013,16:46:58)
;
_computing_data_reduction
;
CrysAlisPro, Agilent Technologies,
Version 1.171.36.32 (release 02-08-2013 CrysAlis171 .NET)
(compiled Aug  2 2013,16:46:58)
;
_computing_molecular_graphics 'Olex2 (Dolomanov et al., 2009)'
_computing_publication_material 'Olex2 (Dolomanov et al., 2009)'
_computing_structure_refinement 'ShelXL (Sheldrick, 2015)'
_computing_structure_solution 'ShelXS (Sheldrick, 2008)'
_diffrn_ambient_temperature 180.00(10)
_diffrn_detector_area_resol_mean 10.3914
_diffrn_measured_fraction_theta_full 0.992
_diffrn_measured_fraction_theta_max 0.992
_diffrn_measurement_details
;
#__ type_ start__ end____ width___ exp.time_
  1 omega   38.00   85.00   1.0000   18.0000
omega____ theta____ kappa____ phi______ frames
    -       10.7017   77.0000   30.0000 47

#__ type_ start__ end____ width___ exp.time_
  2 omega  -62.00   -1.00   1.0000   18.0000
omega____ theta____ kappa____ phi______ frames
    -       10.7017  -57.0000   30.0000 61

#__ type_ start__ end____ width___ exp.time_
  3 omega   45.00   72.00   1.0000   18.0000
omega____ theta____ kappa____ phi______ frames
    -       10.7017 -178.0000   30.0000 27

#__ type_ start__ end____ width___ exp.time_
  4 omega   61.00   99.00   1.0000   18.0000
omega____ theta____ kappa____ phi______ frames
    -       10.7017 -178.0000   60.0000 38

#__ type_ start__ end____ width___ exp.time_
  5 omega  -85.00  -30.00   1.0000   18.0000
omega____ theta____ kappa____ phi______ frames
    -      -11.7954  -38.0000   60.0000 55

#__ type_ start__ end____ width___ exp.time_
  6 omega   -7.00   29.00   1.0000   18.0000
omega____ theta____ kappa____ phi______ frames
    -      -11.7954  -99.0000  -90.0000 36

#__ type_ start__ end____ width___ exp.time_
  7 omega  -18.00   14.00   1.0000   18.0000
omega____ theta____ kappa____ phi______ frames
    -      -11.7954  -38.0000   60.0000 32
;
_diffrn_measurement_device_type 'SuperNova, Dual, Cu at zero, Atlas'
_diffrn_measurement_method '\w scans'
_diffrn_orient_matrix_UB_11 -0.0109140000
_diffrn_orient_matrix_UB_12 0.0624051000
_diffrn_orient_matrix_UB_13 -0.0095801000
_diffrn_orient_matrix_UB_21 0.0380671000
_diffrn_orient_matrix_UB_22 0.0242892000
_diffrn_orient_matrix_UB_23 0.0161123000
_diffrn_orient_matrix_UB_31 0.0234310000
_diffrn_orient_matrix_UB_32 -0.0105723000
_diffrn_orient_matrix_UB_33 -0.0194750000
_diffrn_radiation_monochromator mirror
_diffrn_radiation_type MoK\a
_diffrn_radiation_wavelength 0.71073
_diffrn_reflns_av_R_equivalents 0.1180
_diffrn_reflns_av_unetI/netI 0.1269
_diffrn_reflns_limit_h_max 14
_diffrn_reflns_limit_h_min -19
_diffrn_reflns_limit_k_max 12
_diffrn_reflns_limit_k_min -12
_diffrn_reflns_limit_l_max 33
_diffrn_reflns_limit_l_min -33
_diffrn_reflns_number 27606
_diffrn_reflns_theta_full 26.02
_diffrn_reflns_theta_max 26.02
_diffrn_reflns_theta_min 2.91
_diffrn_source 'SuperNova (Mo) X-ray Source'
_exptl_absorpt_coefficient_mu 0.066
_exptl_absorpt_correction_T_max 1.00000
_exptl_absorpt_correction_T_min 0.66524
_exptl_absorpt_correction_type multi-scan
_exptl_absorpt_process_details
;
CrysAlisPro, Agilent Technologies,
Version 1.171.36.32 (release 02-08-2013 CrysAlis171 .NET)
(compiled Aug  2 2013,16:46:58)
Empirical absorption correction using spherical harmonics,
 implemented in SCALE3 ABSPACK scaling algorithm.
;
_exptl_crystal_colour 'clear whiteish colourless'
_exptl_crystal_colour_lustre clear
_exptl_crystal_colour_modifier whiteish
_exptl_crystal_colour_primary colourless
_exptl_crystal_density_diffrn 1.165
_exptl_crystal_density_method 'not measured'
_exptl_crystal_description block
_exptl_crystal_F_000 1632
_exptl_crystal_size_max 0.1
_exptl_crystal_size_mid 0.1
_exptl_crystal_size_min 0.1
_refine_diff_density_max 0.269
_refine_diff_density_min -0.249
_refine_diff_density_rms 0.059
_refine_ls_extinction_coef 0.0042(8)
_refine_ls_extinction_expression Fc^*^=kFc[1+0.001xFc^2^\l^3^/sin(2\q)]^-1/4^
_refine_ls_extinction_method SHELXL
_refine_ls_goodness_of_fit_ref 0.998
_refine_ls_hydrogen_treatment constr
_refine_ls_matrix_type full
_refine_ls_number_parameters 532
_refine_ls_number_reflns 8461
_refine_ls_number_restraints 0
_refine_ls_restrained_S_all 0.998
_refine_ls_R_factor_all 0.1495
_refine_ls_R_factor_gt 0.0834
_refine_ls_shift/su_max 0.002
_refine_ls_shift/su_mean 0.000
_refine_ls_structure_factor_coef Fsqd
_refine_ls_weighting_details 'calc w=1/[\s^2^(Fo^2^)+(0.0970P)^2^+0.0000P] where P=(Fo^2^+2Fc^2^)/3'
_refine_ls_weighting_scheme calc
_refine_ls_wR_factor_gt 0.1967
_refine_ls_wR_factor_ref 0.2336
_reflns_number_gt 4360
_reflns_number_total 8461
_reflns_threshold_expression >2sigma(I)
_cod_data_source_file ol6b03431_si_002.cif
_cod_data_source_block exp_3g
_cod_depositor_comments 'Adding full bibliography for 1544948.cif.'
_cod_database_code 1544948
_chemical_oxdiff_formula 'C1 H1 n1'
_reflns_odcompleteness_completeness 99.75
_reflns_odcompleteness_iscentric 1
_reflns_odcompleteness_theta 25.97
_olex2_refinement_description
;
1. Fixed Uiso
 At 1.2 times of:
  All C(H) groups, All C(H,H) groups
 At 1.5 times of:
  All C(H,H,H) groups
2.a Secondary CH2 refined with riding coordinates:
 C11(H11A,H11B), C12(H12A,H12B), C13(H13A,H13B), C14(H14A,H14B), C39(H39A,
 H39B), C40(H40A,H40B), C41(H41A,H41B), C42(H42A,H42B)
2.b Aromatic/amide H refined with riding coordinates:
 C2(H2), C16(H16), C17(H17), C19(H19), C20(H20), C23(H23), C24(H24), C26(H26),
 C27(H27), C32(H32), C44(H44), C45(H45), C47(H47), C48(H48), C51(H51), C52(H52),
  C54(H54), C55(H55)
2.c Idealised Me refined as rotating group:
 C6(H6A,H6B,H6C), C7(H7A,H7B,H7C), C21(H21A,H21B,H21C), C28(H28A,H28B,H28C),
 C34(H34A,H34B,H34C), C35(H35A,H35B,H35C), C49(H49A,H49B,H49C), C56(H56A,H56B,
 H56C)
;
_olex2_date_sample_data_collection 2016-10-20
_olex2_submission_special_instructions 'No special instructions were received'

loop_
_space_group_symop_id
_space_group_symop_operation_xyz
1 'x, y, z'
2 '-x+1/2, y+1/2, -z+1/2'
3 '-x, -y, -z'
4 'x-1/2, -y-1/2, z-1/2'

loop_
_atom_site_label
_atom_site_type_symbol
_atom_site_fract_x
_atom_site_fract_y
_atom_site_fract_z
_atom_site_U_iso_or_equiv
_atom_site_adp_type
_atom_site_occupancy
_atom_site_calc_flag
_atom_site_refinement_flags_posn
N1 N 1.08053(18) 0.8067(3) 0.11448(10) 0.0395(7) Uani 1 d .
C1 C 1.0595(2) 0.8289(3) 0.06430(12) 0.0365(8) Uani 1 d .
C2 C 0.9914(2) 0.7674(3) 0.03221(12) 0.0355(8) Uani 1 d .
H2 H 0.9782 0.7844 -0.0026 0.043 Uiso 1 calc R
C3 C 0.9433(2) 0.6790(3) 0.05364(11) 0.0321(7) Uani 1 d .
C4 C 0.9652(2) 0.6564(3) 0.10591(11) 0.0324(7) Uani 1 d .
C5 C 1.0341(2) 0.7215(3) 0.13512(12) 0.0375(8) Uani 1 d .
C6 C 1.0639(3) 0.7032(4) 0.19165(12) 0.0537(11) Uani 1 d .
H6A H 1.1189 0.7447 0.2030 0.081 Uiso 1 calc GR
H6B H 1.0698 0.6136 0.1992 0.081 Uiso 1 calc GR
H6C H 1.0221 0.7398 0.2088 0.081 Uiso 1 calc GR
C7 C 1.1128(2) 0.9268(4) 0.04348(14) 0.0481(9) Uani 1 d .
H7A H 1.1191 1.0018 0.0646 0.072 Uiso 1 calc GR
H7B H 1.0842 0.9492 0.0094 0.072 Uiso 1 calc GR
H7C H 1.1691 0.8921 0.0432 0.072 Uiso 1 calc GR
C8 C 0.8696(2) 0.5989(3) 0.03045(11) 0.0346(8) Uani 1 d .
C9 C 0.8446(2) 0.5303(3) 0.06730(11) 0.0330(7) Uani 1 d .
C10 C 0.9032(2) 0.5557(3) 0.11937(11) 0.0347(8) Uani 1 d .
C11 C 0.7684(2) 0.4467(4) 0.06512(12) 0.0415(9) Uani 1 d .
H11A H 0.7873 0.3602 0.0747 0.050 Uiso 1 calc R
H11B H 0.7337 0.4448 0.0307 0.050 Uiso 1 calc R
C12 C 0.7135(2) 0.4984(4) 0.10207(12) 0.0468(9) Uani 1 d .
H12A H 0.6874 0.5791 0.0893 0.056 Uiso 1 calc R
H12B H 0.6671 0.4387 0.1036 0.056 Uiso 1 calc R
C13 C 0.7680(2) 0.5177(4) 0.15499(12) 0.0443(9) Uani 1 d .
H13A H 0.7895 0.4357 0.1691 0.053 Uiso 1 calc R
H13B H 0.7322 0.5537 0.1768 0.053 Uiso 1 calc R
C14 C 0.8445(2) 0.6065(3) 0.15450(12) 0.0393(8) Uani 1 d .
H14A H 0.8786 0.6152 0.1889 0.047 Uiso 1 calc R
H14B H 0.8229 0.6905 0.1429 0.047 Uiso 1 calc R
C15 C 0.9528(2) 0.4344(3) 0.13946(11) 0.0343(8) Uani 1 d .
C16 C 0.9681(2) 0.3965(3) 0.19002(12) 0.0415(8) Uani 1 d .
H16 H 0.9465 0.4458 0.2134 0.050 Uiso 1 calc R
C17 C 1.0147(2) 0.2874(4) 0.20653(12) 0.0431(9) Uani 1 d .
H17 H 1.0244 0.2655 0.2408 0.052 Uiso 1 calc R
C18 C 1.0474(2) 0.2100(3) 0.17344(12) 0.0418(8) Uani 1 d .
C19 C 1.0316(2) 0.2461(4) 0.12293(12) 0.0451(9) Uani 1 d .
H19 H 1.0522 0.1953 0.0996 0.054 Uiso 1 calc R
C20 C 0.9861(2) 0.3556(3) 0.10619(12) 0.0381(8) Uani 1 d .
H20 H 0.9773 0.3776 0.0719 0.046 Uiso 1 calc R
C21 C 1.0994(3) 0.0928(4) 0.19199(14) 0.0594(11) Uani 1 d .
H21A H 1.1597 0.1150 0.2018 0.089 Uiso 1 calc GR
H21B H 1.0916 0.0303 0.1652 0.089 Uiso 1 calc GR
H21C H 1.0801 0.0582 0.2208 0.089 Uiso 1 calc GR
C22 C 0.8321(2) 0.5964(3) -0.02491(11) 0.0336(8) Uani 1 d .
C23 C 0.8300(2) 0.4832(4) -0.05232(12) 0.0429(9) Uani 1 d .
H23 H 0.8499 0.4081 -0.0352 0.051 Uiso 1 calc R
C24 C 0.7990(3) 0.4802(4) -0.10433(13) 0.0525(10) Uani 1 d .
H24 H 0.7992 0.4035 -0.1218 0.063 Uiso 1 calc R
C25 C 0.7676(2) 0.5895(4) -0.13101(12) 0.0517(10) Uani 1 d .
C26 C 0.7696(2) 0.7023(4) -0.10375(12) 0.0499(10) Uani 1 d .
H26 H 0.7491 0.7771 -0.1208 0.060 Uiso 1 calc R
C27 C 0.8014(2) 0.7058(3) -0.05193(12) 0.0393(8) Uani 1 d .
H27 H 0.8022 0.7830 -0.0347 0.047 Uiso 1 calc R
C28 C 0.7347(4) 0.5871(6) -0.18804(14) 0.0897(17) Uani 1 d .
H28A H 0.7817 0.6051 -0.2046 0.135 Uiso 1 calc GR
H28B H 0.6902 0.6505 -0.1975 0.135 Uiso 1 calc GR
H28C H 0.7113 0.5042 -0.1982 0.135 Uiso 1 calc GR
N2 N 0.50263(19) 0.3060(3) 0.11730(10) 0.0430(7) Uani 1 d .
C29 C 0.5634(2) 0.2201(3) 0.13794(12) 0.0408(9) Uani 1 d .
C30 C 0.6111(2) 0.1544(3) 0.10808(11) 0.0342(8) Uani 1 d .
C31 C 0.5940(2) 0.1783(3) 0.05587(11) 0.0349(8) Uani 1 d .
C32 C 0.5325(2) 0.2669(3) 0.03481(12) 0.0375(8) Uani 1 d .
H32 H 0.5213 0.2848 0.0001 0.045 Uiso 1 calc R
C33 C 0.4875(2) 0.3291(3) 0.06718(12) 0.0395(8) Uani 1 d .
C34 C 0.4189(2) 0.4272(4) 0.04707(14) 0.0521(10) Uani 1 d .
H34A H 0.3629 0.3938 0.0486 0.078 Uiso 1 calc GR
H34B H 0.4205 0.4472 0.0124 0.078 Uiso 1 calc GR
H34C H 0.4298 0.5033 0.0674 0.078 Uiso 1 calc GR
C35 C 0.5753(3) 0.1999(4) 0.19420(13) 0.0585(11) Uani 1 d .
H35A H 0.6266 0.2438 0.2114 0.088 Uiso 1 calc GR
H35B H 0.5811 0.1102 0.2016 0.088 Uiso 1 calc GR
H35C H 0.5258 0.2329 0.2056 0.088 Uiso 1 calc GR
C36 C 0.6514(2) 0.0968(3) 0.03221(11) 0.0340(8) Uani 1 d .
C37 C 0.7012(2) 0.0280(3) 0.06895(11) 0.0346(8) Uani 1 d .
C38 C 0.6815(2) 0.0540(3) 0.12130(11) 0.0339(8) Uani 1 d .
C39 C 0.7669(2) 0.1054(4) 0.15532(12) 0.0423(9) Uani 1 d .
H39A H 0.7792 0.1893 0.1433 0.051 Uiso 1 calc R
H39B H 0.7590 0.1143 0.1900 0.051 Uiso 1 calc R
C40 C 0.8440(2) 0.0174(4) 0.15492(12) 0.0469(9) Uani 1 d .
H40A H 0.8959 0.0549 0.1756 0.056 Uiso 1 calc R
H40B H 0.8341 -0.0641 0.1699 0.056 Uiso 1 calc R
C41 C 0.8579(2) -0.0042(4) 0.10137(12) 0.0475(9) Uani 1 d .
H41A H 0.9054 -0.0638 0.1026 0.057 Uiso 1 calc R
H41B H 0.8739 0.0759 0.0877 0.057 Uiso 1 calc R
C42 C 0.7768(2) -0.0569(3) 0.06620(12) 0.0404(8) Uani 1 d .
H42A H 0.7853 -0.0600 0.0315 0.048 Uiso 1 calc R
H42B H 0.7654 -0.1429 0.0765 0.048 Uiso 1 calc R
C43 C 0.6475(2) -0.0677(3) 0.14226(11) 0.0332(7) Uani 1 d .
C44 C 0.5870(2) -0.1427(3) 0.10971(12) 0.0409(9) Uani 1 d .
H44 H 0.5676 -0.1171 0.0761 0.049 Uiso 1 calc R
C45 C 0.5553(2) -0.2539(3) 0.12634(12) 0.0412(8) Uani 1 d .
H45 H 0.5162 -0.3031 0.1033 0.049 Uiso 1 calc R
C46 C 0.5799(2) -0.2941(3) 0.17603(12) 0.0422(9) Uani 1 d .
C47 C 0.6383(2) -0.2187(4) 0.20885(12) 0.0447(9) Uani 1 d .
H47 H 0.6550 -0.2426 0.2429 0.054 Uiso 1 calc R
C48 C 0.6727(2) -0.1080(3) 0.19235(12) 0.0415(9) Uani 1 d .
H48 H 0.7132 -0.0605 0.2152 0.050 Uiso 1 calc R
C49 C 0.5453(3) -0.4157(4) 0.19336(15) 0.0619(12) Uani 1 d .
H49A H 0.5742 -0.4334 0.2279 0.093 Uiso 1 calc GR
H49B H 0.5554 -0.4847 0.1717 0.093 Uiso 1 calc GR
H49C H 0.4841 -0.4071 0.1916 0.093 Uiso 1 calc GR
C50 C 0.6496(2) 0.0923(3) -0.02279(11) 0.0357(8) Uani 1 d .
C51 C 0.6641(2) 0.2004(4) -0.05002(11) 0.0424(9) Uani 1 d .
H51 H 0.6736 0.2788 -0.0335 0.051 Uiso 1 calc R
C52 C 0.6645(3) 0.1923(4) -0.10125(13) 0.0555(11) Uani 1 d .
H52 H 0.6750 0.2656 -0.1186 0.067 Uiso 1 calc R
C53 C 0.6499(3) 0.0784(5) -0.12753(13) 0.0575(11) Uani 1 d .
C54 C 0.6325(2) -0.0287(4) -0.10083(13) 0.0532(10) Uani 1 d .
H54 H 0.6201 -0.1060 -0.1179 0.064 Uiso 1 calc R
C55 C 0.6335(2) -0.0221(4) -0.04979(12) 0.0432(9) Uani 1 d .
H55 H 0.6231 -0.0958 -0.0327 0.052 Uiso 1 calc R
C56 C 0.6540(4) 0.0685(6) -0.18308(14) 0.103(2) Uani 1 d .
H56A H 0.7022 0.0157 -0.1865 0.155 Uiso 1 calc GR
H56B H 0.6612 0.1522 -0.1962 0.155 Uiso 1 calc GR
H56C H 0.6012 0.0314 -0.2018 0.155 Uiso 1 calc GR

loop_
_atom_site_aniso_label
_atom_site_aniso_U_11
_atom_site_aniso_U_22
_atom_site_aniso_U_33
_atom_site_aniso_U_23
_atom_site_aniso_U_13
_atom_site_aniso_U_12
N1 0.0390(17) 0.0340(17) 0.0455(15) -0.0007(13) 0.0087(13) -0.0005(14)
C1 0.0302(19) 0.035(2) 0.0446(18) 0.0025(15) 0.0079(14) 0.0028(15)
C2 0.039(2) 0.029(2) 0.0394(16) 0.0033(14) 0.0100(15) 0.0056(15)
C3 0.0332(19) 0.0247(19) 0.0394(16) 0.0001(13) 0.0099(14) 0.0010(14)
C4 0.0352(19) 0.0257(19) 0.0367(16) 0.0032(13) 0.0083(14) -0.0012(14)
C5 0.034(2) 0.034(2) 0.0443(17) 0.0033(15) 0.0095(15) -0.0025(16)
C6 0.059(3) 0.057(3) 0.0421(19) 0.0019(17) 0.0035(17) -0.023(2)
C7 0.038(2) 0.043(2) 0.064(2) 0.0091(18) 0.0124(17) -0.0072(17)
C8 0.0326(19) 0.032(2) 0.0399(16) -0.0010(14) 0.0101(14) 0.0045(15)
C9 0.0334(19) 0.0275(19) 0.0393(16) -0.0018(14) 0.0107(14) 0.0032(15)
C10 0.041(2) 0.0272(19) 0.0369(16) 0.0012(13) 0.0096(14) 0.0016(15)
C11 0.041(2) 0.038(2) 0.0446(18) 0.0019(15) 0.0066(15) -0.0064(17)
C12 0.038(2) 0.044(2) 0.060(2) 0.0020(17) 0.0129(17) -0.0026(17)
C13 0.047(2) 0.040(2) 0.0506(19) 0.0025(16) 0.0215(17) 0.0039(17)
C14 0.043(2) 0.033(2) 0.0437(18) -0.0008(15) 0.0120(15) 0.0038(16)
C15 0.0280(18) 0.033(2) 0.0415(17) 0.0017(14) 0.0059(14) -0.0061(14)
C16 0.049(2) 0.036(2) 0.0396(17) -0.0016(15) 0.0089(15) 0.0001(17)
C17 0.049(2) 0.043(2) 0.0358(17) 0.0061(15) 0.0047(15) 0.0036(18)
C18 0.038(2) 0.038(2) 0.0478(19) 0.0016(16) 0.0040(15) 0.0009(17)
C19 0.041(2) 0.046(2) 0.049(2) 0.0012(17) 0.0109(16) 0.0018(18)
C20 0.039(2) 0.040(2) 0.0377(17) 0.0046(15) 0.0119(15) 0.0040(16)
C21 0.064(3) 0.049(3) 0.061(2) 0.0055(19) 0.005(2) 0.014(2)
C22 0.0291(18) 0.036(2) 0.0370(16) -0.0017(14) 0.0090(13) -0.0014(15)
C23 0.040(2) 0.040(2) 0.0483(19) -0.0044(16) 0.0074(16) 0.0025(17)
C24 0.052(3) 0.055(3) 0.051(2) -0.0189(19) 0.0139(18) -0.005(2)
C25 0.039(2) 0.076(3) 0.0389(18) -0.0069(19) 0.0052(16) -0.003(2)
C26 0.044(2) 0.062(3) 0.0421(19) 0.0106(18) 0.0067(16) 0.0063(19)
C27 0.036(2) 0.039(2) 0.0441(18) 0.0008(15) 0.0121(15) 0.0009(16)
C28 0.094(4) 0.123(5) 0.043(2) -0.007(2) -0.006(2) -0.003(3)
N2 0.0429(18) 0.0349(18) 0.0550(17) 0.0004(14) 0.0189(14) 0.0000(15)
C29 0.047(2) 0.033(2) 0.0452(18) 0.0019(15) 0.0151(16) 0.0036(17)
C30 0.036(2) 0.0295(19) 0.0383(17) 0.0015(14) 0.0105(14) -0.0022(15)
C31 0.034(2) 0.030(2) 0.0410(17) -0.0001(14) 0.0105(14) -0.0037(15)
C32 0.038(2) 0.033(2) 0.0412(17) 0.0075(14) 0.0086(15) 0.0000(16)
C33 0.033(2) 0.034(2) 0.053(2) 0.0066(16) 0.0140(16) 0.0001(16)
C34 0.042(2) 0.045(3) 0.070(2) 0.0037(19) 0.0145(18) 0.0049(18)
C35 0.075(3) 0.053(3) 0.054(2) -0.0014(19) 0.029(2) 0.012(2)
C36 0.0315(19) 0.0315(19) 0.0394(16) 0.0013(14) 0.0083(14) -0.0020(15)
C37 0.041(2) 0.0285(19) 0.0357(16) -0.0003(14) 0.0107(14) -0.0055(16)
C38 0.037(2) 0.030(2) 0.0357(16) 0.0003(13) 0.0097(14) 0.0012(15)
C39 0.049(2) 0.036(2) 0.0422(18) -0.0009(15) 0.0110(16) -0.0076(17)
C40 0.040(2) 0.047(2) 0.052(2) -0.0004(17) 0.0055(16) -0.0081(18)
C41 0.038(2) 0.044(2) 0.059(2) -0.0013(17) 0.0074(17) 0.0036(17)
C42 0.046(2) 0.032(2) 0.0472(18) 0.0037(15) 0.0183(16) 0.0040(16)
C43 0.0349(19) 0.0282(19) 0.0375(16) -0.0021(14) 0.0103(14) 0.0028(15)
C44 0.041(2) 0.041(2) 0.0392(17) 0.0002(15) 0.0053(15) 0.0005(17)
C45 0.034(2) 0.037(2) 0.053(2) -0.0044(16) 0.0104(16) -0.0113(16)
C46 0.048(2) 0.034(2) 0.0492(19) -0.0014(16) 0.0225(17) -0.0002(17)
C47 0.053(2) 0.042(2) 0.0408(18) 0.0053(16) 0.0142(17) 0.0026(18)
C48 0.048(2) 0.038(2) 0.0387(17) -0.0015(15) 0.0098(15) -0.0033(17)
C49 0.085(3) 0.042(3) 0.066(2) -0.0009(19) 0.033(2) -0.009(2)
C50 0.0279(18) 0.040(2) 0.0381(16) 0.0005(15) 0.0044(13) -0.0025(15)
C51 0.044(2) 0.042(2) 0.0410(18) 0.0045(16) 0.0072(15) -0.0021(18)
C52 0.050(3) 0.069(3) 0.048(2) 0.015(2) 0.0115(18) 0.001(2)
C53 0.054(3) 0.077(3) 0.0402(19) -0.002(2) 0.0051(17) 0.014(2)
C54 0.043(2) 0.063(3) 0.049(2) -0.016(2) -0.0002(17) 0.006(2)
C55 0.037(2) 0.039(2) 0.053(2) -0.0067(16) 0.0083(16) -0.0056(17)
C56 0.135(5) 0.130(5) 0.039(2) 0.005(3) 0.008(3) 0.049(4)

loop_
_atom_type_symbol
_atom_type_description
_atom_type_scat_dispersion_real
_atom_type_scat_dispersion_imag
_atom_type_scat_source
C C 0.0033 0.0016 'International Tables Vol C Tables 4.2.6.8 and 6.1.1.4'
H H 0.0000 0.0000 'International Tables Vol C Tables 4.2.6.8 and 6.1.1.4'
N N 0.0061 0.0033 'International Tables Vol C Tables 4.2.6.8 and 6.1.1.4'

loop_
_geom_angle_atom_site_label_1
_geom_angle_atom_site_label_2
_geom_angle_atom_site_label_3
_geom_angle
C1 N1 C5 119.3(3)
N1 C1 C2 122.7(3)
N1 C1 C7 116.9(3)
C2 C1 C7 120.4(3)
C1 C2 H2 121.0
C1 C2 C3 118.0(3)
C3 C2 H2 121.0
C2 C3 C8 131.1(3)
C4 C3 C2 119.2(3)
C4 C3 C8 109.7(3)
C3 C4 C10 108.7(3)
C5 C4 C3 119.2(3)
C5 C4 C10 132.1(3)
N1 C5 C4 121.7(3)
N1 C5 C6 114.7(3)
C4 C5 C6 123.6(3)
C5 C6 H6A 109.5
C5 C6 H6B 109.5
C5 C6 H6C 109.5
H6A C6 H6B 109.5
H6A C6 H6C 109.5
H6B C6 H6C 109.5
C1 C7 H7A 109.5
C1 C7 H7B 109.5
C1 C7 H7C 109.5
H7A C7 H7B 109.5
H7A C7 H7C 109.5
H7B C7 H7C 109.5
C3 C8 C22 123.5(3)
C9 C8 C3 108.8(3)
C9 C8 C22 127.8(3)
C8 C9 C10 111.4(3)
C8 C9 C11 130.4(3)
C11 C9 C10 118.0(3)
C4 C10 C14 113.6(3)
C9 C10 C4 101.3(2)
C9 C10 C14 107.1(3)
C9 C10 C15 110.1(3)
C15 C10 C4 110.6(3)
C15 C10 C14 113.4(2)
C9 C11 H11A 109.9
C9 C11 H11B 109.9
C9 C11 C12 109.1(3)
H11A C11 H11B 108.3
C12 C11 H11A 109.9
C12 C11 H11B 109.9
C11 C12 H12A 109.3
C11 C12 H12B 109.3
H12A C12 H12B 108.0
C13 C12 C11 111.5(3)
C13 C12 H12A 109.3
C13 C12 H12B 109.3
C12 C13 H13A 109.3
C12 C13 H13B 109.3
C12 C13 C14 111.6(3)
H13A C13 H13B 108.0
C14 C13 H13A 109.3
C14 C13 H13B 109.3
C10 C14 H14A 109.3
C10 C14 H14B 109.3
C13 C14 C10 111.8(3)
C13 C14 H14A 109.3
C13 C14 H14B 109.3
H14A C14 H14B 107.9
C16 C15 C10 123.6(3)
C16 C15 C20 116.5(3)
C20 C15 C10 119.9(3)
C15 C16 H16 119.2
C17 C16 C15 121.5(3)
C17 C16 H16 119.2
C16 C17 H17 119.2
C16 C17 C18 121.7(3)
C18 C17 H17 119.2
C17 C18 C21 121.2(3)
C19 C18 C17 117.2(3)
C19 C18 C21 121.6(3)
C18 C19 H19 119.2
C20 C19 C18 121.5(3)
C20 C19 H19 119.2
C15 C20 H20 119.2
C19 C20 C15 121.5(3)
C19 C20 H20 119.2
C18 C21 H21A 109.5
C18 C21 H21B 109.5
C18 C21 H21C 109.5
H21A C21 H21B 109.5
H21A C21 H21C 109.5
H21B C21 H21C 109.5
C23 C22 C8 120.4(3)
C27 C22 C8 122.2(3)
C27 C22 C23 117.3(3)
C22 C23 H23 119.4
C24 C23 C22 121.2(3)
C24 C23 H23 119.4
C23 C24 H24 119.4
C23 C24 C25 121.1(4)
C25 C24 H24 119.4
C24 C25 C26 117.7(3)
C24 C25 C28 121.3(4)
C26 C25 C28 121.0(4)
C25 C26 H26 119.4
C27 C26 C25 121.3(4)
C27 C26 H26 119.4
C22 C27 H27 119.3
C26 C27 C22 121.3(3)
C26 C27 H27 119.3
C25 C28 H28A 109.5
C25 C28 H28B 109.5
C25 C28 H28C 109.5
H28A C28 H28B 109.5
H28A C28 H28C 109.5
H28B C28 H28C 109.5
C33 N2 C29 119.7(3)
N2 C29 C30 121.2(3)
N2 C29 C35 116.0(3)
C30 C29 C35 122.9(3)
C29 C30 C31 118.5(3)
C29 C30 C38 131.8(3)
C31 C30 C38 109.7(3)
C30 C31 C36 108.8(3)
C32 C31 C30 120.4(3)
C32 C31 C36 130.8(3)
C31 C32 H32 121.1
C31 C32 C33 117.8(3)
C33 C32 H32 121.1
N2 C33 C32 122.4(3)
N2 C33 C34 116.5(3)
C32 C33 C34 121.1(3)
C33 C34 H34A 109.5
C33 C34 H34B 109.5
C33 C34 H34C 109.5
H34A C34 H34B 109.5
H34A C34 H34C 109.5
H34B C34 H34C 109.5
C29 C35 H35A 109.5
C29 C35 H35B 109.5
C29 C35 H35C 109.5
H35A C35 H35B 109.5
H35A C35 H35C 109.5
H35B C35 H35C 109.5
C37 C36 C31 108.1(3)
C37 C36 C50 127.5(3)
C50 C36 C31 124.4(3)
C36 C37 C38 112.5(3)
C36 C37 C42 129.3(3)
C42 C37 C38 117.9(3)
C30 C38 C37 100.9(2)
C30 C38 C39 113.5(3)
C30 C38 C43 111.5(3)
C37 C38 C39 106.5(3)
C37 C38 C43 110.1(3)
C43 C38 C39 113.4(3)
C38 C39 H39A 109.1
C38 C39 H39B 109.1
H39A C39 H39B 107.9
C40 C39 C38 112.3(3)
C40 C39 H39A 109.1
C40 C39 H39B 109.1
C39 C40 H40A 109.3
C39 C40 H40B 109.3
H40A C40 H40B 107.9
C41 C40 C39 111.8(3)
C41 C40 H40A 109.3
C41 C40 H40B 109.3
C40 C41 H41A 109.3
C40 C41 H41B 109.3
C40 C41 C42 111.8(3)
H41A C41 H41B 107.9
C42 C41 H41A 109.3
C42 C41 H41B 109.3
C37 C42 C41 109.1(3)
C37 C42 H42A 109.9
C37 C42 H42B 109.9
C41 C42 H42A 109.9
C41 C42 H42B 109.9
H42A C42 H42B 108.3
C44 C43 C38 118.9(3)
C48 C43 C38 123.9(3)
C48 C43 C44 117.2(3)
C43 C44 H44 119.3
C45 C44 C43 121.3(3)
C45 C44 H44 119.3
C44 C45 H45 119.2
C46 C45 C44 121.7(3)
C46 C45 H45 119.2
C45 C46 C47 117.3(3)
C45 C46 C49 121.0(3)
C47 C46 C49 121.7(3)
C46 C47 H47 119.1
C46 C47 C48 121.7(3)
C48 C47 H47 119.1
C43 C48 C47 120.7(3)
C43 C48 H48 119.6
C47 C48 H48 119.6
C46 C49 H49A 109.5
C46 C49 H49B 109.5
C46 C49 H49C 109.5
H49A C49 H49B 109.5
H49A C49 H49C 109.5
H49B C49 H49C 109.5
C51 C50 C36 122.0(3)
C51 C50 C55 117.2(3)
C55 C50 C36 120.8(3)
C50 C51 H51 119.7
C52 C51 C50 120.6(4)
C52 C51 H51 119.7
C51 C52 H52 119.1
C51 C52 C53 121.9(4)
C53 C52 H52 119.1
C52 C53 C54 117.6(3)
C52 C53 C56 121.8(4)
C54 C53 C56 120.6(4)
C53 C54 H54 119.5
C55 C54 C53 121.0(4)
C55 C54 H54 119.5
C50 C55 H55 119.1
C54 C55 C50 121.7(3)
C54 C55 H55 119.1
C53 C56 H56A 109.5
C53 C56 H56B 109.5
C53 C56 H56C 109.5
H56A C56 H56B 109.5
H56A C56 H56C 109.5
H56B C56 H56C 109.5

loop_
_geom_bond_atom_site_label_1
_geom_bond_atom_site_label_2
_geom_bond_distance
N1 C1 1.338(4)
N1 C5 1.345(4)
C1 C2 1.385(5)
C1 C7 1.505(5)
C2 H2 0.9300
C2 C3 1.394(5)
C3 C4 1.393(4)
C3 C8 1.462(5)
C4 C5 1.378(5)
C4 C10 1.531(5)
C5 C6 1.503(4)
C6 H6A 0.9600
C6 H6B 0.9600
C6 H6C 0.9600
C7 H7A 0.9600
C7 H7B 0.9600
C7 H7C 0.9600
C8 C9 1.346(4)
C8 C22 1.479(4)
C9 C10 1.528(4)
C9 C11 1.477(5)
C10 C14 1.547(4)
C10 C15 1.529(5)
C11 H11A 0.9700
C11 H11B 0.9700
C11 C12 1.544(5)
C12 H12A 0.9700
C12 H12B 0.9700
C12 C13 1.511(5)
C13 H13A 0.9700
C13 H13B 0.9700
C13 C14 1.525(5)
C14 H14A 0.9700
C14 H14B 0.9700
C15 C16 1.386(4)
C15 C20 1.397(5)
C16 H16 0.9300
C16 C17 1.379(5)
C17 H17 0.9300
C17 C18 1.380(5)
C18 C19 1.379(4)
C18 C21 1.501(5)
C19 H19 0.9300
C19 C20 1.376(5)
C20 H20 0.9300
C21 H21A 0.9600
C21 H21B 0.9600
C21 H21C 0.9600
C22 C23 1.392(5)
C22 C27 1.387(5)
C23 H23 0.9300
C23 C24 1.379(5)
C24 H24 0.9300
C24 C25 1.385(6)
C25 C26 1.386(6)
C25 C28 1.510(5)
C26 H26 0.9300
C26 C27 1.377(4)
C27 H27 0.9300
C28 H28A 0.9600
C28 H28B 0.9600
C28 H28C 0.9600
N2 C29 1.345(5)
N2 C33 1.338(4)
C29 C30 1.391(5)
C29 C35 1.497(4)
C30 C31 1.393(4)
C30 C38 1.515(5)
C31 C32 1.375(5)
C31 C36 1.480(5)
C32 H32 0.9300
C32 C33 1.393(5)
C33 C34 1.506(5)
C34 H34A 0.9600
C34 H34B 0.9600
C34 H34C 0.9600
C35 H35A 0.9600
C35 H35B 0.9600
C35 H35C 0.9600
C36 C37 1.335(4)
C36 C50 1.472(4)
C37 C38 1.526(4)
C37 C42 1.500(5)
C38 C39 1.554(5)
C38 C43 1.534(4)
C39 H39A 0.9700
C39 H39B 0.9700
C39 C40 1.526(5)
C40 H40A 0.9700
C40 H40B 0.9700
C40 C41 1.516(5)
C41 H41A 0.9700
C41 H41B 0.9700
C41 C42 1.523(5)
C42 H42A 0.9700
C42 H42B 0.9700
C43 C44 1.392(5)
C43 C48 1.386(4)
C44 H44 0.9300
C44 C45 1.378(5)
C45 H45 0.9300
C45 C46 1.375(4)
C46 C47 1.380(5)
C46 C49 1.497(5)
C47 H47 0.9300
C47 C48 1.391(5)
C48 H48 0.9300
C49 H49A 0.9600
C49 H49B 0.9600
C49 H49C 0.9600
C50 C51 1.392(5)
C50 C55 1.395(5)
C51 H51 0.9300
C51 C52 1.379(4)
C52 H52 0.9300
C52 C53 1.380(6)
C53 C54 1.388(6)
C53 C56 1.510(5)
C54 H54 0.9300
C54 C55 1.369(4)
C55 H55 0.9300
C56 H56A 0.9600
C56 H56B 0.9600
C56 H56C 0.9600

loop_
_geom_torsion_atom_site_label_1
_geom_torsion_atom_site_label_2
_geom_torsion_atom_site_label_3
_geom_torsion_atom_site_label_4
_geom_torsion
N1 C1 C2 C3 0.1(5)
C1 N1 C5 C4 -0.1(5)
C1 N1 C5 C6 179.5(3)
C1 C2 C3 C4 0.1(5)
C1 C2 C3 C8 -179.4(3)
C2 C3 C4 C5 -0.4(5)
C2 C3 C4 C10 -179.6(3)
C2 C3 C8 C9 -179.1(3)
C2 C3 C8 C22 1.7(5)
C3 C4 C5 N1 0.4(5)
C3 C4 C5 C6 -179.2(3)
C3 C4 C10 C9 -1.1(3)
C3 C4 C10 C14 -115.6(3)
C3 C4 C10 C15 115.6(3)
C3 C8 C9 C10 -2.2(4)
C3 C8 C9 C11 172.4(3)
C3 C8 C22 C23 120.3(4)
C3 C8 C22 C27 -57.0(5)
C4 C3 C8 C9 1.4(4)
C4 C3 C8 C22 -177.8(3)
C4 C10 C14 C13 164.0(3)
C4 C10 C15 C16 108.3(3)
C4 C10 C15 C20 -71.1(4)
C5 N1 C1 C2 -0.1(5)
C5 N1 C1 C7 179.0(3)
C5 C4 C10 C9 179.7(4)
C5 C4 C10 C14 65.3(5)
C5 C4 C10 C15 -63.5(5)
C7 C1 C2 C3 -179.0(3)
C8 C3 C4 C5 179.2(3)
C8 C3 C4 C10 -0.1(4)
C8 C9 C10 C4 2.0(3)
C8 C9 C10 C14 121.3(3)
C8 C9 C10 C15 -115.0(3)
C8 C9 C11 C12 -120.2(4)
C8 C22 C23 C24 -177.0(3)
C8 C22 C27 C26 177.7(3)
C9 C8 C22 C23 -58.7(5)
C9 C8 C22 C27 124.0(4)
C9 C10 C14 C13 53.0(3)
C9 C10 C15 C16 -140.5(3)
C9 C10 C15 C20 40.1(4)
C9 C11 C12 C13 -52.7(4)
C10 C4 C5 N1 179.5(3)
C10 C4 C5 C6 -0.1(6)
C10 C9 C11 C12 54.1(4)
C10 C15 C16 C17 -178.7(3)
C10 C15 C20 C19 179.5(3)
C11 C9 C10 C4 -173.3(3)
C11 C9 C10 C14 -54.1(4)
C11 C9 C10 C15 69.6(4)
C11 C12 C13 C14 56.5(4)
C12 C13 C14 C10 -57.7(4)
C14 C10 C15 C16 -20.6(5)
C14 C10 C15 C20 160.0(3)
C15 C10 C14 C13 -68.7(4)
C15 C16 C17 C18 -0.8(6)
C16 C15 C20 C19 0.0(5)
C16 C17 C18 C19 0.0(5)
C16 C17 C18 C21 178.9(4)
C17 C18 C19 C20 0.8(5)
C18 C19 C20 C15 -0.8(6)
C20 C15 C16 C17 0.7(5)
C21 C18 C19 C20 -178.1(4)
C22 C8 C9 C10 177.0(3)
C22 C8 C9 C11 -8.4(6)
C22 C23 C24 C25 -1.1(5)
C23 C22 C27 C26 0.3(5)
C23 C24 C25 C26 1.0(6)
C23 C24 C25 C28 179.1(4)
C24 C25 C26 C27 -0.3(5)
C25 C26 C27 C22 -0.3(5)
C27 C22 C23 C24 0.4(5)
C28 C25 C26 C27 -178.4(4)
N2 C29 C30 C31 -0.9(5)
N2 C29 C30 C38 -179.5(3)
C29 N2 C33 C32 0.1(5)
C29 N2 C33 C34 -179.6(3)
C29 C30 C31 C32 1.4(5)
C29 C30 C31 C36 -179.2(3)
C29 C30 C38 C37 179.5(4)
C29 C30 C38 C39 -66.9(5)
C29 C30 C38 C43 62.6(5)
C30 C31 C32 C33 -1.2(5)
C30 C31 C36 C37 -0.5(4)
C30 C31 C36 C50 177.6(3)
C30 C38 C39 C40 -162.7(3)
C30 C38 C43 C44 68.1(4)
C30 C38 C43 C48 -111.3(3)
C31 C30 C38 C37 0.8(3)
C31 C30 C38 C39 114.3(3)
C31 C30 C38 C43 -116.1(3)
C31 C32 C33 N2 0.4(5)
C31 C32 C33 C34 -179.8(3)
C31 C36 C37 C38 1.0(4)
C31 C36 C37 C42 -171.9(3)
C31 C36 C50 C51 59.1(5)
C31 C36 C50 C55 -121.2(4)
C32 C31 C36 C37 178.8(4)
C32 C31 C36 C50 -3.1(6)
C33 N2 C29 C30 0.1(5)
C33 N2 C29 C35 -179.6(3)
C35 C29 C30 C31 178.8(3)
C35 C29 C30 C38 0.2(6)
C36 C31 C32 C33 179.6(3)
C36 C37 C38 C30 -1.1(4)
C36 C37 C38 C39 -119.8(3)
C36 C37 C38 C43 116.8(3)
C36 C37 C42 C41 117.9(4)
C36 C50 C51 C52 178.0(3)
C36 C50 C55 C54 -179.2(3)
C37 C36 C50 C51 -123.2(4)
C37 C36 C50 C55 56.5(5)
C37 C38 C39 C40 -52.6(4)
C37 C38 C43 C44 -43.1(4)
C37 C38 C43 C48 137.6(3)
C38 C30 C31 C32 -179.6(3)
C38 C30 C31 C36 -0.3(4)
C38 C37 C42 C41 -54.8(4)
C38 C39 C40 C41 56.9(4)
C38 C43 C44 C45 179.0(3)
C38 C43 C48 C47 179.2(3)
C39 C38 C43 C44 -162.4(3)
C39 C38 C43 C48 18.3(4)
C39 C40 C41 C42 -56.1(4)
C40 C41 C42 C37 52.7(4)
C42 C37 C38 C30 172.7(3)
C42 C37 C38 C39 54.0(4)
C42 C37 C38 C43 -69.4(4)
C43 C38 C39 C40 68.7(3)
C43 C44 C45 C46 1.8(5)
C44 C43 C48 C47 -0.2(5)
C44 C45 C46 C47 -0.2(5)
C44 C45 C46 C49 -179.6(4)
C45 C46 C47 C48 -1.5(5)
C46 C47 C48 C43 1.8(5)
C48 C43 C44 C45 -1.6(5)
C49 C46 C47 C48 177.8(3)
C50 C36 C37 C38 -177.0(3)
C50 C36 C37 C42 10.0(6)
C50 C51 C52 C53 0.7(6)
C51 C50 C55 C54 0.5(5)
C51 C52 C53 C54 1.5(6)
C51 C52 C53 C56 -177.5(4)
C52 C53 C54 C55 -2.6(6)
C53 C54 C55 C50 1.7(6)
C55 C50 C51 C52 -1.6(5)
C56 C53 C54 C55 176.3(4)
